data_4085550
loop_
_publ_author_name
'Massard, Alexandre'
'Braunstein, Pierre'
'Danopoulos, Andreas A.'
'Choua, Sylvie'
'Rabu, Pierre'

_publ_section_title
;
 Studies on Three-Coordinate [Co{N(SiMe3)2}2L] Complexes, L =
 N-Heterocyclic Carbene
;
_journal_issue 11
_journal_name_full Organometallics
_journal_page_first 2429
_journal_paper_doi 10.1021/om501178p
_journal_volume 34
_journal_year 2015
_chemical_formula_moiety 'C33 H62 Co N4 Si4'
_chemical_formula_sum 'C33 H62 Co N4 Si4'
_chemical_formula_weight 686.15
_chemical_name_systematic
;
 ?
;
_space_group_crystal_system monoclinic
_space_group_IT_number 14
_space_group_name_Hall '-P 2ybc'
_space_group_name_H-M_alt 'P 1 21/c 1'
_symmetry_space_group_name_Hall '-P 2ybc'
_symmetry_space_group_name_H-M 'P 1 21/c 1'
_atom_sites_solution_hydrogens geom
_atom_sites_solution_primary direct
_atom_sites_solution_secondary difmap
_audit_creation_method SHELXL-2013
_cell_angle_alpha 90
_cell_angle_beta 108.1460(10)
_cell_angle_gamma 90
_cell_formula_units_Z 8
_cell_length_a 34.444(2)
_cell_length_b 11.1129(7)
_cell_length_c 21.7570(13)
_cell_measurement_reflns_used 9872
_cell_measurement_temperature 173(2)
_cell_measurement_theta_max 28.82
_cell_measurement_theta_min 2.49
_cell_volume 7913.8(8)
_computing_cell_refinement 'Bruker SAINT'
_computing_data_collection 'Bruker APEX2'
_computing_data_reduction 'Bruker SAINT'
_computing_molecular_graphics 'Bruker SHELXTL'
_computing_publication_material 'Bruker SHELXTL'
_computing_structure_refinement 'SHELXL-2013 (Sheldrick, 2013)'
_computing_structure_solution 'SHELXS-2013 (Sheldrick, 2013)'
_diffrn_ambient_temperature 173(2)
_diffrn_measured_fraction_theta_full 0.999
_diffrn_measured_fraction_theta_max 0.999
_diffrn_measurement_device_type 'Bruker APEX-II CCD'
_diffrn_measurement_method '\f and \w scans'
_diffrn_radiation_type MoK\a
_diffrn_radiation_wavelength 0.71073
_diffrn_reflns_av_R_equivalents 0.0415
_diffrn_reflns_av_unetI/netI 0.0520
_diffrn_reflns_Laue_measured_fraction_full 0.999
_diffrn_reflns_Laue_measured_fraction_max 0.999
_diffrn_reflns_limit_h_max 46
_diffrn_reflns_limit_h_min -47
_diffrn_reflns_limit_k_max 11
_diffrn_reflns_limit_k_min -15
_diffrn_reflns_limit_l_max 29
_diffrn_reflns_limit_l_min -28
_diffrn_reflns_number 63009
_diffrn_reflns_point_group_measured_fraction_full 0.999
_diffrn_reflns_point_group_measured_fraction_max 0.999
_diffrn_reflns_theta_full 25.242
_diffrn_reflns_theta_max 29.036
_diffrn_reflns_theta_min 1.867
_diffrn_source 'fine-focus sealed tube'
_exptl_absorpt_coefficient_mu 0.581
_exptl_absorpt_correction_T_max 0.7458
_exptl_absorpt_correction_T_min 0.6914
_exptl_absorpt_correction_type multi-scan
_exptl_absorpt_process_details sadabs
_exptl_crystal_colour green
_exptl_crystal_density_diffrn 1.152
_exptl_crystal_description prism
_exptl_crystal_F_000 2968
_exptl_crystal_size_max 0.300
_exptl_crystal_size_mid 0.250
_exptl_crystal_size_min 0.200
_refine_diff_density_max 0.404
_refine_diff_density_min -0.451
_refine_diff_density_rms 0.062
_refine_ls_extinction_method none
_refine_ls_goodness_of_fit_ref 1.032
_refine_ls_hydrogen_treatment constr
_refine_ls_matrix_type full
_refine_ls_number_parameters 793
_refine_ls_number_reflns 21095
_refine_ls_number_restraints 0
_refine_ls_restrained_S_all 1.032
_refine_ls_R_factor_all 0.0775
_refine_ls_R_factor_gt 0.0466
_refine_ls_shift/su_max 0.002
_refine_ls_shift/su_mean 0.000
_refine_ls_structure_factor_coef Fsqd
_refine_ls_weighting_details 'w=1/[\s^2^(Fo^2^)+(0.0431P)^2^+3.7833P] where P=(Fo^2^+2Fc^2^)/3'
_refine_ls_weighting_scheme calc
_refine_ls_wR_factor_gt 0.0960
_refine_ls_wR_factor_ref 0.1062
_reflns_Friedel_coverage 0.000
_reflns_number_gt 14987
_reflns_number_total 21095
_reflns_threshold_expression 'I > 2\s(I)'
_cod_data_source_file om501178p_si_002.cif
_cod_data_source_block complex2pbam131217
_cod_depositor_comments 'Adding full bibliography for 4085549--4085557.cif.'
_cod_original_cell_volume 7913.8(9)
_cod_database_code 4085550
_shelx_space_group_comment
;
The symmetry employed for this shelxl refinement is uniquely defined
by the following loop, which should always be used as a source of
symmetry information in preference to the above space-group names.
They are only intended as comments.
;
_shelx_estimated_absorpt_t_min 0.845
_shelx_estimated_absorpt_t_max 0.893
_shelxl_version_number 2013-4

loop_
_space_group_symop_operation_xyz
'x, y, z'
'-x, y+1/2, -z+1/2'
'-x, -y, -z'
'x, -y-1/2, z-1/2'

loop_
_atom_site_label
_atom_site_type_symbol
_atom_site_fract_x
_atom_site_fract_y
_atom_site_fract_z
_atom_site_U_iso_or_equiv
_atom_site_adp_type
_atom_site_occupancy
_atom_site_site_symmetry_order
_atom_site_calc_flag
_atom_site_refinement_flags_posn
_atom_site_refinement_flags_adp
C1 C 0.37378(6) 0.67766(17) 0.51277(9) 0.0187(4) Uani 1 1 d . .
C2 C 0.39627(7) 0.5600(2) 0.43989(11) 0.0335(5) Uani 1 1 d . .
H2A H 0.4113 0.4826 0.4469 0.040 Uiso 1 1 calc R U
H2B H 0.4022 0.6045 0.4044 0.040 Uiso 1 1 calc R U
C3 C 0.35076(7) 0.5407(2) 0.42595(11) 0.0314(5) Uani 1 1 d . .
H3A H 0.3356 0.5568 0.3800 0.038 Uiso 1 1 calc R U
H3B H 0.3448 0.4578 0.4370 0.038 Uiso 1 1 calc R U
C4 C 0.44851(6) 0.66929(19) 0.52834(9) 0.0224(4) Uani 1 1 d . .
C5 C 0.46040(6) 0.7841(2) 0.51441(10) 0.0246(4) Uani 1 1 d . .
C6 C 0.50089(7) 0.8173(2) 0.54302(11) 0.0318(5) Uani 1 1 d . .
H6 H 0.5095 0.8949 0.5342 0.038 Uiso 1 1 calc R U
C7 C 0.52922(7) 0.7413(2) 0.58398(11) 0.0337(5) Uani 1 1 d . .
C8 C 0.51690(7) 0.6261(2) 0.59291(11) 0.0322(5) Uani 1 1 d . .
H8 H 0.5365 0.5718 0.6191 0.039 Uiso 1 1 calc R U
C9 C 0.47703(7) 0.5865(2) 0.56514(10) 0.0264(5) Uani 1 1 d . .
C10 C 0.43110(7) 0.8703(2) 0.47003(11) 0.0313(5) Uani 1 1 d . .
H10A H 0.4190 0.9227 0.4955 0.047 Uiso 1 1 calc R U
H10B H 0.4094 0.8250 0.4387 0.047 Uiso 1 1 calc R U
H10C H 0.4458 0.9195 0.4470 0.047 Uiso 1 1 calc R U
C11 C 0.57212(8) 0.7833(3) 0.61913(15) 0.0557(8) Uani 1 1 d . .
H11A H 0.5776 0.7738 0.6658 0.084 Uiso 1 1 calc R U
H11B H 0.5749 0.8683 0.6092 0.084 Uiso 1 1 calc R U
H11C H 0.5917 0.7352 0.6052 0.084 Uiso 1 1 calc R U
C12 C 0.46624(8) 0.4582(2) 0.57398(13) 0.0389(6) Uani 1 1 d . .
H12A H 0.4737 0.4071 0.5428 0.058 Uiso 1 1 calc R U
H12B H 0.4368 0.4520 0.5670 0.058 Uiso 1 1 calc R U
H12C H 0.4812 0.4319 0.6180 0.058 Uiso 1 1 calc R U
C13 C 0.29845(6) 0.64917(19) 0.46346(10) 0.0246(4) Uani 1 1 d . .
C14 C 0.28028(7) 0.57941(19) 0.50011(11) 0.0294(5) Uani 1 1 d . .
C15 C 0.23899(7) 0.5990(2) 0.49232(13) 0.0368(6) Uani 1 1 d . .
H15 H 0.2261 0.5527 0.5170 0.044 Uiso 1 1 calc R U
C16 C 0.21643(7) 0.6841(2) 0.44969(14) 0.0403(6) Uani 1 1 d . .
C17 C 0.23478(7) 0.7462(2) 0.41119(12) 0.0372(6) Uani 1 1 d . .
H17 H 0.2190 0.8019 0.3803 0.045 Uiso 1 1 calc R U
C18 C 0.27570(7) 0.7295(2) 0.41636(11) 0.0288(5) Uani 1 1 d . .
C19 C 0.30360(8) 0.4843(2) 0.54574(13) 0.0390(6) Uani 1 1 d . .
H19A H 0.3142 0.4248 0.5217 0.059 Uiso 1 1 calc R U
H19B H 0.2854 0.4444 0.5662 0.059 Uiso 1 1 calc R U
H19C H 0.3264 0.5215 0.5791 0.059 Uiso 1 1 calc R U
C20 C 0.17238(8) 0.7101(3) 0.4454(2) 0.0665(10) Uani 1 1 d . .
H20A H 0.1633 0.6516 0.4718 0.100 Uiso 1 1 calc R U
H20B H 0.1550 0.7038 0.4003 0.100 Uiso 1 1 calc R U
H20C H 0.1704 0.7915 0.4614 0.100 Uiso 1 1 calc R U
C21 C 0.29350(9) 0.7912(2) 0.36957(12) 0.0429(6) Uani 1 1 d . .
H21A H 0.2897 0.7402 0.3314 0.064 Uiso 1 1 calc R U
H21B H 0.3227 0.8052 0.3905 0.064 Uiso 1 1 calc R U
H21C H 0.2796 0.8684 0.3564 0.064 Uiso 1 1 calc R U
C22 C 0.40386(11) 0.7048(4) 0.78848(14) 0.0784(12) Uani 1 1 d . .
H22A H 0.4171 0.7782 0.7799 0.118 Uiso 1 1 calc R U
H22B H 0.4246 0.6508 0.8160 0.118 Uiso 1 1 calc R U
H22C H 0.3840 0.7257 0.8106 0.118 Uiso 1 1 calc R U
C23 C 0.34770(12) 0.5019(4) 0.7334(2) 0.0936(15) Uani 1 1 d . .
H23A H 0.3310 0.5349 0.7586 0.140 Uiso 1 1 calc R U
H23B H 0.3669 0.4428 0.7596 0.140 Uiso 1 1 calc R U
H23C H 0.3299 0.4629 0.6944 0.140 Uiso 1 1 calc R U
C24 C 0.41531(9) 0.5478(3) 0.67986(15) 0.0568(8) Uani 1 1 d . .
H24A H 0.4013 0.4909 0.6457 0.085 Uiso 1 1 calc R U
H24B H 0.4345 0.5040 0.7157 0.085 Uiso 1 1 calc R U
H24C H 0.4303 0.6068 0.6625 0.085 Uiso 1 1 calc R U
C25 C 0.26645(9) 0.6846(3) 0.67281(18) 0.0593(9) Uani 1 1 d . .
H25A H 0.2609 0.6204 0.6404 0.089 Uiso 1 1 calc R U
H25B H 0.2411 0.7282 0.6692 0.089 Uiso 1 1 calc R U
H25C H 0.2772 0.6495 0.7161 0.089 Uiso 1 1 calc R U
C26 C 0.31754(10) 0.8996(3) 0.72793(14) 0.0555(8) Uani 1 1 d . .
H26A H 0.3297 0.8560 0.7685 0.083 Uiso 1 1 calc R U
H26B H 0.2925 0.9399 0.7292 0.083 Uiso 1 1 calc R U
H26C H 0.3370 0.9598 0.7223 0.083 Uiso 1 1 calc R U
C27 C 0.27658(8) 0.8755(2) 0.58396(14) 0.0433(6) Uani 1 1 d . .
H27A H 0.2938 0.9405 0.5764 0.065 Uiso 1 1 calc R U
H27B H 0.2516 0.9097 0.5892 0.065 Uiso 1 1 calc R U
H27C H 0.2694 0.8204 0.5470 0.065 Uiso 1 1 calc R U
C28 C 0.47934(10) 1.0716(3) 0.63332(17) 0.0692(10) Uani 1 1 d . .
H28A H 0.4775 1.0493 0.5889 0.104 Uiso 1 1 calc R U
H28B H 0.5070 1.0550 0.6621 0.104 Uiso 1 1 calc R U
H28C H 0.4734 1.1575 0.6350 0.104 Uiso 1 1 calc R U
C29 C 0.43386(11) 1.0651(4) 0.73031(15) 0.0752(11) Uani 1 1 d . .
H29A H 0.4207 1.1425 0.7153 0.113 Uiso 1 1 calc R U
H29B H 0.4605 1.0792 0.7628 0.113 Uiso 1 1 calc R U
H29C H 0.4166 1.0178 0.7496 0.113 Uiso 1 1 calc R U
C30 C 0.46828(9) 0.8369(3) 0.69218(13) 0.0514(7) Uani 1 1 d . .
H30A H 0.4511 0.7877 0.7107 0.077 Uiso 1 1 calc R U
H30B H 0.4941 0.8550 0.7257 0.077 Uiso 1 1 calc R U
H30C H 0.4738 0.7928 0.6568 0.077 Uiso 1 1 calc R U
C31 C 0.32962(9) 1.0175(3) 0.48215(13) 0.0532(8) Uani 1 1 d . .
H31A H 0.3445 1.0007 0.4514 0.080 Uiso 1 1 calc R U
H31B H 0.3090 1.0797 0.4643 0.080 Uiso 1 1 calc R U
H31C H 0.3162 0.9439 0.4899 0.080 Uiso 1 1 calc R U
C32 C 0.33708(9) 1.1520(2) 0.60780(15) 0.0496(7) Uani 1 1 d . .
H32A H 0.3260 1.0931 0.6314 0.074 Uiso 1 1 calc R U
H32B H 0.3147 1.1980 0.5783 0.074 Uiso 1 1 calc R U
H32C H 0.3555 1.2070 0.6386 0.074 Uiso 1 1 calc R U
C33 C 0.39506(11) 1.1965(3) 0.53584(19) 0.0682(10) Uani 1 1 d . .
H33A H 0.4122 1.2376 0.5747 0.102 Uiso 1 1 calc R U
H33B H 0.3757 1.2539 0.5084 0.102 Uiso 1 1 calc R U
H33C H 0.4124 1.1630 0.5118 0.102 Uiso 1 1 calc R U
C34 C 0.12797(6) 0.35388(17) 0.16059(9) 0.0173(4) Uani 1 1 d . .
C35 C 0.11017(7) 0.4950(2) 0.07499(11) 0.0304(5) Uani 1 1 d . .
H35A H 0.0957 0.5729 0.0719 0.037 Uiso 1 1 calc R U
H35B H 0.1057 0.4624 0.0310 0.037 Uiso 1 1 calc R U
C36 C 0.15527(7) 0.5078(2) 0.11145(11) 0.0326(5) Uani 1 1 d . .
H36A H 0.1720 0.5017 0.0820 0.039 Uiso 1 1 calc R U
H36B H 0.1612 0.5852 0.1351 0.039 Uiso 1 1 calc R U
C37 C 0.05401(6) 0.38191(18) 0.10022(9) 0.0209(4) Uani 1 1 d . .
C38 C 0.03789(6) 0.28209(19) 0.06138(9) 0.0227(4) Uani 1 1 d . .
C39 C -0.00381(6) 0.2599(2) 0.04660(10) 0.0253(4) Uani 1 1 d . .
H39 H -0.0154 0.1931 0.0200 0.030 Uiso 1 1 calc R U
C40 C -0.02909(6) 0.3335(2) 0.06994(10) 0.0279(5) Uani 1 1 d . .
C41 C -0.01224(7) 0.4353(2) 0.10426(11) 0.0286(5) Uani 1 1 d . .
H41 H -0.0295 0.4884 0.1181 0.034 Uiso 1 1 calc R U
C42 C 0.02891(6) 0.46306(19) 0.11923(10) 0.0252(4) Uani 1 1 d . .
C43 C 0.06458(7) 0.2007(2) 0.03658(10) 0.0285(5) Uani 1 1 d . .
H43A H 0.0807 0.1489 0.0718 0.043 Uiso 1 1 calc R U
H43B H 0.0830 0.2495 0.0204 0.043 Uiso 1 1 calc R U
H43C H 0.0474 0.1507 0.0015 0.043 Uiso 1 1 calc R U
C44 C -0.07280(7) 0.2997(2) 0.06131(12) 0.0376(6) Uani 1 1 d . .
H44A H -0.0737 0.2422 0.0949 0.056 Uiso 1 1 calc R U
H44B H -0.0848 0.2631 0.0186 0.056 Uiso 1 1 calc R U
H44C H -0.0883 0.3720 0.0647 0.056 Uiso 1 1 calc R U
C45 C 0.04492(8) 0.5796(2) 0.15402(12) 0.0369(6) Uani 1 1 d . .
H45A H 0.0400 0.6455 0.1226 0.055 Uiso 1 1 calc R U
H45B H 0.0743 0.5723 0.1761 0.055 Uiso 1 1 calc R U
H45C H 0.0308 0.5965 0.1859 0.055 Uiso 1 1 calc R U
C46 C 0.20335(6) 0.37835(18) 0.19656(10) 0.0215(4) Uani 1 1 d . .
C47 C 0.21743(6) 0.42425(18) 0.25962(10) 0.0227(4) Uani 1 1 d . .
C48 C 0.25684(6) 0.39468(19) 0.29690(11) 0.0272(5) Uani 1 1 d . .
H48 H 0.2669 0.4244 0.3399 0.033 Uiso 1 1 calc R U
C49 C 0.28215(6) 0.3231(2) 0.27345(11) 0.0292(5) Uani 1 1 d . .
C50 C 0.26801(6) 0.2857(2) 0.20935(11) 0.0295(5) Uani 1 1 d . .
H50 H 0.2855 0.2395 0.1923 0.035 Uiso 1 1 calc R U
C51 C 0.22919(6) 0.31388(19) 0.16968(10) 0.0251(4) Uani 1 1 d . .
C52 C 0.19120(7) 0.5034(2) 0.28630(11) 0.0290(5) Uani 1 1 d . .
H52A H 0.1712 0.4538 0.2985 0.043 Uiso 1 1 calc R U
H52B H 0.1768 0.5618 0.2533 0.043 Uiso 1 1 calc R U
H52C H 0.2084 0.5462 0.3245 0.043 Uiso 1 1 calc R U
C53 C 0.32440(7) 0.2892(3) 0.31553(14) 0.0475(7) Uani 1 1 d . .
H53A H 0.3326 0.2135 0.3000 0.071 Uiso 1 1 calc R U
H53B H 0.3244 0.2792 0.3603 0.071 Uiso 1 1 calc R U
H53C H 0.3437 0.3528 0.3136 0.071 Uiso 1 1 calc R U
C54 C 0.21637(8) 0.2789(2) 0.09926(11) 0.0353(5) Uani 1 1 d . .
H54A H 0.2254 0.3406 0.0746 0.053 Uiso 1 1 calc R U
H54B H 0.1865 0.2718 0.0828 0.053 Uiso 1 1 calc R U
H54C H 0.2288 0.2015 0.0946 0.053 Uiso 1 1 calc R U
C55 C 0.07958(8) 0.1921(2) 0.37835(12) 0.0421(6) Uani 1 1 d . .
H55A H 0.0716 0.1281 0.3458 0.063 Uiso 1 1 calc R U
H55B H 0.0551 0.2326 0.3818 0.063 Uiso 1 1 calc R U
H55C H 0.0947 0.1570 0.4203 0.063 Uiso 1 1 calc R U
C56 C 0.08013(8) 0.4156(2) 0.29644(13) 0.0414(6) Uani 1 1 d . .
H56A H 0.0965 0.4865 0.2940 0.062 Uiso 1 1 calc R U
H56B H 0.0574 0.4397 0.3119 0.062 Uiso 1 1 calc R U
H56C H 0.0693 0.3792 0.2534 0.062 Uiso 1 1 calc R U
C57 C 0.13816(9) 0.3901(3) 0.42986(13) 0.0454(7) Uani 1 1 d . .
H57A H 0.1522 0.3339 0.4643 0.068 Uiso 1 1 calc R U
H57B H 0.1175 0.4350 0.4428 0.068 Uiso 1 1 calc R U
H57C H 0.1580 0.4465 0.4222 0.068 Uiso 1 1 calc R U
C58 C 0.22634(8) 0.2703(2) 0.42557(12) 0.0402(6) Uani 1 1 d . .
H58A H 0.2264 0.3493 0.4055 0.060 Uiso 1 1 calc R U
H58B H 0.2538 0.2356 0.4373 0.060 Uiso 1 1 calc R U
H58C H 0.2181 0.2795 0.4645 0.060 Uiso 1 1 calc R U
C59 C 0.21927(8) 0.0959(2) 0.31843(12) 0.0403(6) Uani 1 1 d . .
H59A H 0.2037 0.0285 0.2936 0.060 Uiso 1 1 calc R U
H59B H 0.2453 0.0662 0.3476 0.060 Uiso 1 1 calc R U
H59C H 0.2246 0.1552 0.2887 0.060 Uiso 1 1 calc R U
C60 C 0.17728(9) 0.0464(2) 0.41850(13) 0.0479(7) Uani 1 1 d . .
H60A H 0.1651 0.0828 0.4492 0.072 Uiso 1 1 calc R U
H60B H 0.2025 0.0043 0.4423 0.072 Uiso 1 1 calc R U
H60C H 0.1580 -0.0110 0.3909 0.072 Uiso 1 1 calc R U
C61 C 0.05525(9) -0.0975(2) 0.25682(13) 0.0431(6) Uani 1 1 d . .
H61A H 0.0640 -0.1740 0.2430 0.065 Uiso 1 1 calc R U
H61B H 0.0284 -0.1079 0.2628 0.065 Uiso 1 1 calc R U
H61C H 0.0751 -0.0721 0.2977 0.065 Uiso 1 1 calc R U
C62 C 0.02313(7) 0.1523(2) 0.21036(11) 0.0334(5) Uani 1 1 d . .
H62A H 0.0386 0.1881 0.2520 0.050 Uiso 1 1 calc R U
H62B H -0.0037 0.1259 0.2121 0.050 Uiso 1 1 calc R U
H62C H 0.0195 0.2122 0.1760 0.050 Uiso 1 1 calc R U
C63 C 0.01711(7) -0.0463(2) 0.11583(12) 0.0373(6) Uani 1 1 d . .
H63A H 0.0197 0.0000 0.0790 0.056 Uiso 1 1 calc R U
H63B H -0.0112 -0.0433 0.1162 0.056 Uiso 1 1 calc R U
H63C H 0.0249 -0.1301 0.1120 0.056 Uiso 1 1 calc R U
C64 C 0.10641(9) -0.1318(2) 0.09471(14) 0.0471(7) Uani 1 1 d . .
H64A H 0.0857 -0.1851 0.1023 0.071 Uiso 1 1 calc R U
H64B H 0.1273 -0.1803 0.0843 0.071 Uiso 1 1 calc R U
H64C H 0.0935 -0.0777 0.0585 0.071 Uiso 1 1 calc R U
C65 C 0.15259(9) -0.1571(2) 0.23376(15) 0.0508(7) Uani 1 1 d . .
H65A H 0.1584 -0.1201 0.2766 0.076 Uiso 1 1 calc R U
H65B H 0.1779 -0.1894 0.2288 0.076 Uiso 1 1 calc R U
H65C H 0.1328 -0.2225 0.2294 0.076 Uiso 1 1 calc R U
C66 C 0.17266(8) 0.0418(2) 0.14973(14) 0.0405(6) Uani 1 1 d . .
H66A H 0.1620 0.0775 0.1066 0.061 Uiso 1 1 calc R U
H66B H 0.1947 -0.0145 0.1506 0.061 Uiso 1 1 calc R U
H66C H 0.1832 0.1055 0.1817 0.061 Uiso 1 1 calc R U
N1 N 0.40672(5) 0.63244(15) 0.49995(8) 0.0226(4) Uani 1 1 d . .
N2 N 0.34069(5) 0.63027(16) 0.46895(8) 0.0247(4) Uani 1 1 d . .
N3 N 0.34819(6) 0.72336(16) 0.65185(9) 0.0267(4) Uani 1 1 d . .
N4 N 0.39591(5) 0.95443(15) 0.60031(8) 0.0241(4) Uani 1 1 d . .
N5 N 0.09680(5) 0.40845(15) 0.11620(8) 0.0223(4) Uani 1 1 d . .
N6 N 0.16262(5) 0.40454(16) 0.15661(8) 0.0236(4) Uani 1 1 d . .
N7 N 0.14599(5) 0.23813(15) 0.31886(8) 0.0219(4) Uani 1 1 d . .
N8 N 0.09907(5) 0.06066(15) 0.18913(8) 0.0215(3) Uani 1 1 d . .
Si1 Si 0.37694(2) 0.62728(7) 0.70977(3) 0.04254(18) Uani 1 1 d . .
Si2 Si 0.30508(2) 0.79134(6) 0.65894(3) 0.03267(15) Uani 1 1 d . .
Si3 Si 0.44117(2) 0.98088(7) 0.66026(3) 0.03814(17) Uani 1 1 d . .
Si4 Si 0.36609(2) 1.07146(6) 0.56000(3) 0.03197(15) Uani 1 1 d . .
Si5 Si 0.11283(2) 0.30389(5) 0.35371(3) 0.02665(13) Uani 1 1 d . .
Si6 Si 0.18932(2) 0.16773(6) 0.36670(3) 0.02891(14) Uani 1 1 d . .
Si7 Si 0.05177(2) 0.01997(5) 0.19337(3) 0.02496(13) Uani 1 1 d . .
Si8 Si 0.13081(2) -0.04066(5) 0.16950(3) 0.02789(13) Uani 1 1 d . .
Co1 Co 0.37304(2) 0.79240(2) 0.59064(2) 0.01839(6) Uani 1 1 d . .
Co2 Co 0.12445(2) 0.21251(2) 0.22547(2) 0.01645(6) Uani 1 1 d . .

loop_
_atom_site_aniso_label
_atom_site_aniso_U_11
_atom_site_aniso_U_22
_atom_site_aniso_U_33
_atom_site_aniso_U_23
_atom_site_aniso_U_13
_atom_site_aniso_U_12
C1 0.0196(9) 0.0174(9) 0.0188(9) 0.0002(7) 0.0057(8) -0.0020(7)
C2 0.0278(12) 0.0413(14) 0.0321(12) -0.0186(10) 0.0102(10) -0.0016(10)
C3 0.0271(11) 0.0319(12) 0.0327(12) -0.0164(10) 0.0058(9) -0.0008(9)
C4 0.0184(10) 0.0309(11) 0.0195(10) -0.0048(8) 0.0085(8) -0.0001(8)
C5 0.0232(10) 0.0316(12) 0.0204(10) -0.0006(9) 0.0090(8) -0.0009(9)
C6 0.0269(11) 0.0387(14) 0.0323(12) -0.0006(10) 0.0129(10) -0.0083(10)
C7 0.0184(10) 0.0541(16) 0.0284(12) -0.0033(11) 0.0069(9) -0.0033(10)
C8 0.0229(11) 0.0502(15) 0.0239(11) 0.0019(10) 0.0076(9) 0.0118(10)
C9 0.0283(11) 0.0303(12) 0.0236(10) -0.0005(9) 0.0124(9) 0.0051(9)
C10 0.0316(12) 0.0350(13) 0.0262(11) 0.0051(9) 0.0075(9) -0.0005(10)
C11 0.0245(13) 0.081(2) 0.0544(18) 0.0025(16) 0.0018(12) -0.0094(14)
C12 0.0430(14) 0.0323(13) 0.0434(14) 0.0019(11) 0.0164(12) 0.0073(11)
C13 0.0177(10) 0.0228(11) 0.0304(11) -0.0102(9) 0.0033(8) -0.0021(8)
C14 0.0253(11) 0.0204(11) 0.0405(13) -0.0063(9) 0.0071(10) -0.0023(9)
C15 0.0267(12) 0.0227(11) 0.0632(17) -0.0092(11) 0.0171(12) -0.0074(9)
C16 0.0195(11) 0.0258(12) 0.0700(18) -0.0154(12) 0.0060(11) -0.0010(9)
C17 0.0280(12) 0.0303(12) 0.0431(14) -0.0093(11) -0.0037(10) 0.0052(10)
C18 0.0283(11) 0.0257(12) 0.0281(11) -0.0083(9) 0.0023(9) 0.0018(9)
C19 0.0352(13) 0.0291(13) 0.0520(16) 0.0043(11) 0.0126(12) -0.0010(10)
C20 0.0265(14) 0.0400(16) 0.133(3) -0.0040(19) 0.0256(17) 0.0015(12)
C21 0.0556(17) 0.0430(15) 0.0298(13) 0.0001(11) 0.0127(12) 0.0118(13)
C22 0.065(2) 0.142(4) 0.0266(15) 0.0051(19) 0.0122(14) 0.029(2)
C23 0.084(3) 0.094(3) 0.109(3) 0.077(3) 0.039(2) 0.013(2)
C24 0.0591(19) 0.063(2) 0.0484(17) 0.0102(15) 0.0163(15) 0.0246(16)
C25 0.0531(18) 0.0547(19) 0.088(2) 0.0007(17) 0.0487(18) -0.0078(15)
C26 0.079(2) 0.0477(17) 0.0497(17) -0.0096(14) 0.0352(16) 0.0079(16)
C27 0.0389(14) 0.0341(14) 0.0562(17) -0.0005(12) 0.0136(13) 0.0026(11)
C28 0.0510(19) 0.071(2) 0.079(2) -0.0055(19) 0.0102(17) -0.0324(17)
C29 0.077(2) 0.095(3) 0.0443(18) -0.0386(19) 0.0053(17) -0.006(2)
C30 0.0401(15) 0.073(2) 0.0359(15) 0.0042(14) 0.0042(12) 0.0014(14)
C31 0.0531(17) 0.0582(19) 0.0403(15) -0.0006(13) 0.0030(13) 0.0198(15)
C32 0.0659(19) 0.0306(14) 0.0617(18) -0.0060(13) 0.0337(16) 0.0055(13)
C33 0.084(2) 0.0386(17) 0.098(3) 0.0221(17) 0.053(2) -0.0018(16)
C34 0.0192(9) 0.0157(9) 0.0178(9) -0.0035(7) 0.0068(7) -0.0012(7)
C35 0.0308(12) 0.0311(12) 0.0296(12) 0.0139(9) 0.0097(9) -0.0017(9)
C36 0.0302(12) 0.0302(12) 0.0369(13) 0.0141(10) 0.0096(10) -0.0061(9)
C37 0.0196(9) 0.0231(10) 0.0190(9) 0.0044(8) 0.0043(8) 0.0008(8)
C38 0.0249(10) 0.0266(11) 0.0162(9) 0.0030(8) 0.0059(8) 0.0038(8)
C39 0.0252(10) 0.0308(12) 0.0170(10) -0.0019(8) 0.0027(8) -0.0017(9)
C40 0.0210(10) 0.0393(13) 0.0220(10) 0.0052(9) 0.0046(8) 0.0043(9)
C41 0.0261(11) 0.0315(12) 0.0294(11) 0.0030(9) 0.0102(9) 0.0079(9)
C42 0.0269(11) 0.0221(10) 0.0259(11) 0.0026(8) 0.0072(9) 0.0032(8)
C43 0.0311(11) 0.0330(12) 0.0230(10) -0.0029(9) 0.0106(9) 0.0035(10)
C44 0.0210(11) 0.0556(16) 0.0332(13) 0.0016(12) 0.0041(9) -0.0008(11)
C45 0.0424(14) 0.0239(12) 0.0456(15) -0.0043(10) 0.0154(12) 0.0013(10)
C46 0.0180(9) 0.0218(10) 0.0248(10) 0.0031(8) 0.0071(8) -0.0041(8)
C47 0.0233(10) 0.0185(10) 0.0276(11) 0.0000(8) 0.0098(8) -0.0058(8)
C48 0.0259(11) 0.0255(11) 0.0276(11) -0.0048(9) 0.0047(9) -0.0067(9)
C49 0.0183(10) 0.0280(11) 0.0378(13) -0.0029(9) 0.0037(9) -0.0030(8)
C50 0.0227(10) 0.0274(11) 0.0410(13) -0.0027(10) 0.0138(9) -0.0012(9)
C51 0.0246(10) 0.0257(11) 0.0273(11) -0.0019(8) 0.0116(9) -0.0068(8)
C52 0.0310(12) 0.0234(11) 0.0354(12) -0.0051(9) 0.0145(10) -0.0028(9)
C53 0.0275(12) 0.0515(17) 0.0536(17) -0.0107(14) -0.0017(11) 0.0074(12)
C54 0.0386(13) 0.0423(14) 0.0277(12) -0.0067(10) 0.0143(10) -0.0058(11)
C55 0.0527(16) 0.0492(16) 0.0292(12) -0.0055(11) 0.0199(12) -0.0203(13)
C56 0.0388(14) 0.0416(15) 0.0491(15) 0.0073(12) 0.0215(12) 0.0042(11)
C57 0.0534(16) 0.0462(16) 0.0398(14) -0.0220(12) 0.0192(13) -0.0120(13)
C58 0.0422(14) 0.0426(15) 0.0266(12) -0.0042(10) -0.0028(10) -0.0008(11)
C59 0.0429(15) 0.0314(13) 0.0417(14) -0.0062(11) 0.0060(12) 0.0020(11)
C60 0.0678(19) 0.0338(14) 0.0380(14) 0.0141(12) 0.0106(13) 0.0018(13)
C61 0.0587(17) 0.0358(14) 0.0420(14) 0.0043(12) 0.0260(13) -0.0072(12)
C62 0.0375(13) 0.0353(13) 0.0275(12) -0.0040(10) 0.0102(10) -0.0001(10)
C63 0.0319(13) 0.0405(14) 0.0382(13) -0.0160(11) 0.0090(11) -0.0136(11)
C64 0.0494(16) 0.0376(15) 0.0536(17) -0.0236(13) 0.0151(13) -0.0005(12)
C65 0.0457(16) 0.0290(14) 0.072(2) 0.0163(13) 0.0093(14) 0.0051(12)
C66 0.0353(13) 0.0352(14) 0.0533(16) 0.0015(12) 0.0171(12) 0.0018(11)
N1 0.0200(8) 0.0254(9) 0.0236(9) -0.0070(7) 0.0084(7) -0.0018(7)
N2 0.0191(8) 0.0264(9) 0.0269(9) -0.0116(7) 0.0046(7) -0.0011(7)
N3 0.0321(10) 0.0270(10) 0.0256(9) 0.0028(8) 0.0155(8) -0.0017(8)
N4 0.0303(9) 0.0215(9) 0.0215(9) -0.0041(7) 0.0096(7) -0.0069(7)
N5 0.0205(8) 0.0234(9) 0.0227(9) 0.0073(7) 0.0064(7) -0.0013(7)
N6 0.0211(9) 0.0244(9) 0.0240(9) 0.0075(7) 0.0053(7) -0.0033(7)
N7 0.0294(9) 0.0193(9) 0.0154(8) -0.0022(6) 0.0049(7) -0.0046(7)
N8 0.0263(9) 0.0174(8) 0.0191(8) -0.0032(6) 0.0046(7) -0.0043(7)
Si1 0.0455(4) 0.0547(5) 0.0317(4) 0.0179(3) 0.0183(3) 0.0091(4)
Si2 0.0370(4) 0.0286(3) 0.0408(4) -0.0028(3) 0.0244(3) -0.0024(3)
Si3 0.0375(4) 0.0447(4) 0.0289(3) -0.0124(3) 0.0056(3) -0.0126(3)
Si4 0.0437(4) 0.0208(3) 0.0358(4) -0.0002(3) 0.0188(3) -0.0005(3)
Si5 0.0349(3) 0.0259(3) 0.0208(3) -0.0043(2) 0.0111(2) -0.0091(3)
Si6 0.0383(4) 0.0218(3) 0.0212(3) 0.0018(2) 0.0014(3) -0.0007(3)
Si7 0.0312(3) 0.0224(3) 0.0225(3) -0.0036(2) 0.0102(2) -0.0082(2)
Si8 0.0296(3) 0.0180(3) 0.0337(3) -0.0031(2) 0.0066(3) -0.0005(2)
Co1 0.02079(13) 0.01857(13) 0.01672(13) -0.00182(10) 0.00716(10) -0.00172(11)
Co2 0.01919(13) 0.01453(12) 0.01539(12) -0.00051(10) 0.00504(10) -0.00204(10)

loop_
_atom_type_symbol
_atom_type_description
_atom_type_scat_dispersion_real
_atom_type_scat_dispersion_imag
_atom_type_scat_source
C C 0.0033 0.0016 'International Tables Vol C Tables 4.2.6.8 and 6.1.1.4'
H H 0.0000 0.0000 'International Tables Vol C Tables 4.2.6.8 and 6.1.1.4'
N N 0.0061 0.0033 'International Tables Vol C Tables 4.2.6.8 and 6.1.1.4'
Si Si 0.0817 0.0704 'International Tables Vol C Tables 4.2.6.8 and 6.1.1.4'
Co Co 0.3494 0.9721 'International Tables Vol C Tables 4.2.6.8 and 6.1.1.4'

loop_
_geom_angle_atom_site_label_1
_geom_angle_atom_site_label_2
_geom_angle_atom_site_label_3
_geom_angle
N2 C1 N1 106.84(17)
N2 C1 Co1 125.57(14)
N1 C1 Co1 127.47(14)
N1 C2 C3 101.85(16)
N1 C2 H2A 111.4
C3 C2 H2A 111.4
N1 C2 H2B 111.4
C3 C2 H2B 111.4
H2A C2 H2B 109.3
N2 C3 C2 102.11(16)
N2 C3 H3A 111.3
C2 C3 H3A 111.3
N2 C3 H3B 111.3
C2 C3 H3B 111.3
H3A C3 H3B 109.2
C9 C4 C5 121.40(19)
C9 C4 N1 119.26(19)
C5 C4 N1 119.16(18)
C6 C5 C4 117.7(2)
C6 C5 C10 119.8(2)
C4 C5 C10 122.41(19)
C7 C6 C5 122.3(2)
C7 C6 H6 118.9
C5 C6 H6 118.9
C8 C7 C6 118.0(2)
C8 C7 C11 120.7(2)
C6 C7 C11 121.3(2)
C7 C8 C9 122.5(2)
C7 C8 H8 118.7
C9 C8 H8 118.7
C8 C9 C4 117.6(2)
C8 C9 C12 119.7(2)
C4 C9 C12 122.6(2)
C5 C10 H10A 109.5
C5 C10 H10B 109.5
H10A C10 H10B 109.5
C5 C10 H10C 109.5
H10A C10 H10C 109.5
H10B C10 H10C 109.5
C7 C11 H11A 109.5
C7 C11 H11B 109.5
H11A C11 H11B 109.5
C7 C11 H11C 109.5
H11A C11 H11C 109.5
H11B C11 H11C 109.5
C9 C12 H12A 109.5
C9 C12 H12B 109.5
H12A C12 H12B 109.5
C9 C12 H12C 109.5
H12A C12 H12C 109.5
H12B C12 H12C 109.5
C14 C13 C18 121.7(2)
C14 C13 N2 119.66(19)
C18 C13 N2 118.4(2)
C13 C14 C15 117.8(2)
C13 C14 C19 121.8(2)
C15 C14 C19 120.4(2)
C16 C15 C14 121.8(2)
C16 C15 H15 119.1
C14 C15 H15 119.1
C17 C16 C15 118.8(2)
C17 C16 C20 120.3(3)
C15 C16 C20 120.9(3)
C16 C17 C18 121.9(2)
C16 C17 H17 119.1
C18 C17 H17 119.1
C17 C18 C13 117.8(2)
C17 C18 C21 120.0(2)
C13 C18 C21 122.1(2)
C14 C19 H19A 109.5
C14 C19 H19B 109.5
H19A C19 H19B 109.5
C14 C19 H19C 109.5
H19A C19 H19C 109.5
H19B C19 H19C 109.5
C16 C20 H20A 109.5
C16 C20 H20B 109.5
H20A C20 H20B 109.5
C16 C20 H20C 109.5
H20A C20 H20C 109.5
H20B C20 H20C 109.5
C18 C21 H21A 109.5
C18 C21 H21B 109.5
H21A C21 H21B 109.5
C18 C21 H21C 109.5
H21A C21 H21C 109.5
H21B C21 H21C 109.5
Si1 C22 H22A 109.5
Si1 C22 H22B 109.5
H22A C22 H22B 109.5
Si1 C22 H22C 109.5
H22A C22 H22C 109.5
H22B C22 H22C 109.5
Si1 C23 H23A 109.5
Si1 C23 H23B 109.5
H23A C23 H23B 109.5
Si1 C23 H23C 109.5
H23A C23 H23C 109.5
H23B C23 H23C 109.5
Si1 C24 H24A 109.5
Si1 C24 H24B 109.5
H24A C24 H24B 109.5
Si1 C24 H24C 109.5
H24A C24 H24C 109.5
H24B C24 H24C 109.5
Si2 C25 H25A 109.5
Si2 C25 H25B 109.5
H25A C25 H25B 109.5
Si2 C25 H25C 109.5
H25A C25 H25C 109.5
H25B C25 H25C 109.5
Si2 C26 H26A 109.5
Si2 C26 H26B 109.5
H26A C26 H26B 109.5
Si2 C26 H26C 109.5
H26A C26 H26C 109.5
H26B C26 H26C 109.5
Si2 C27 H27A 109.5
Si2 C27 H27B 109.5
H27A C27 H27B 109.5
Si2 C27 H27C 109.5
H27A C27 H27C 109.5
H27B C27 H27C 109.5
Si3 C28 H28A 109.5
Si3 C28 H28B 109.5
H28A C28 H28B 109.5
Si3 C28 H28C 109.5
H28A C28 H28C 109.5
H28B C28 H28C 109.5
Si3 C29 H29A 109.5
Si3 C29 H29B 109.5
H29A C29 H29B 109.5
Si3 C29 H29C 109.5
H29A C29 H29C 109.5
H29B C29 H29C 109.5
Si3 C30 H30A 109.5
Si3 C30 H30B 109.5
H30A C30 H30B 109.5
Si3 C30 H30C 109.5
H30A C30 H30C 109.5
H30B C30 H30C 109.5
Si4 C31 H31A 109.5
Si4 C31 H31B 109.5
H31A C31 H31B 109.5
Si4 C31 H31C 109.5
H31A C31 H31C 109.5
H31B C31 H31C 109.5
Si4 C32 H32A 109.5
Si4 C32 H32B 109.5
H32A C32 H32B 109.5
Si4 C32 H32C 109.5
H32A C32 H32C 109.5
H32B C32 H32C 109.5
Si4 C33 H33A 109.5
Si4 C33 H33B 109.5
H33A C33 H33B 109.5
Si4 C33 H33C 109.5
H33A C33 H33C 109.5
H33B C33 H33C 109.5
N5 C34 N6 106.91(16)
N5 C34 Co2 127.45(14)
N6 C34 Co2 125.64(14)
N5 C35 C36 101.84(16)
N5 C35 H35A 111.4
C36 C35 H35A 111.4
N5 C35 H35B 111.4
C36 C35 H35B 111.4
H35A C35 H35B 109.3
N6 C36 C35 102.14(16)
N6 C36 H36A 111.3
C35 C36 H36A 111.3
N6 C36 H36B 111.3
C35 C36 H36B 111.3
H36A C36 H36B 109.2
C42 C37 C38 121.60(19)
C42 C37 N5 118.60(18)
C38 C37 N5 119.54(18)
C39 C38 C37 117.78(19)
C39 C38 C43 120.82(19)
C37 C38 C43 121.39(19)
C38 C39 C40 121.7(2)
C38 C39 H39 119.1
C40 C39 H39 119.1
C41 C40 C39 118.1(2)
C41 C40 C44 120.5(2)
C39 C40 C44 121.3(2)
C40 C41 C42 122.4(2)
C40 C41 H41 118.8
C42 C41 H41 118.8
C41 C42 C37 117.9(2)
C41 C42 C45 119.6(2)
C37 C42 C45 122.5(2)
C38 C43 H43A 109.5
C38 C43 H43B 109.5
H43A C43 H43B 109.5
C38 C43 H43C 109.5
H43A C43 H43C 109.5
H43B C43 H43C 109.5
C40 C44 H44A 109.5
C40 C44 H44B 109.5
H44A C44 H44B 109.5
C40 C44 H44C 109.5
H44A C44 H44C 109.5
H44B C44 H44C 109.5
C42 C45 H45A 109.5
C42 C45 H45B 109.5
H45A C45 H45B 109.5
C42 C45 H45C 109.5
H45A C45 H45C 109.5
H45B C45 H45C 109.5
C47 C46 C51 121.50(19)
C47 C46 N6 119.69(18)
C51 C46 N6 118.66(18)
C48 C47 C46 117.63(19)
C48 C47 C52 120.67(19)
C46 C47 C52 121.71(19)
C47 C48 C49 122.2(2)
C47 C48 H48 118.9
C49 C48 H48 118.9
C48 C49 C50 118.4(2)
C48 C49 C53 121.2(2)
C50 C49 C53 120.4(2)
C51 C50 C49 121.8(2)
C51 C50 H50 119.1
C49 C50 H50 119.1
C50 C51 C46 118.1(2)
C50 C51 C54 119.7(2)
C46 C51 C54 122.1(2)
C47 C52 H52A 109.5
C47 C52 H52B 109.5
H52A C52 H52B 109.5
C47 C52 H52C 109.5
H52A C52 H52C 109.5
H52B C52 H52C 109.5
C49 C53 H53A 109.5
C49 C53 H53B 109.5
H53A C53 H53B 109.5
C49 C53 H53C 109.5
H53A C53 H53C 109.5
H53B C53 H53C 109.5
C51 C54 H54A 109.5
C51 C54 H54B 109.5
H54A C54 H54B 109.5
C51 C54 H54C 109.5
H54A C54 H54C 109.5
H54B C54 H54C 109.5
Si5 C55 H55A 109.5
Si5 C55 H55B 109.5
H55A C55 H55B 109.5
Si5 C55 H55C 109.5
H55A C55 H55C 109.5
H55B C55 H55C 109.5
Si5 C56 H56A 109.5
Si5 C56 H56B 109.5
H56A C56 H56B 109.5
Si5 C56 H56C 109.5
H56A C56 H56C 109.5
H56B C56 H56C 109.5
Si5 C57 H57A 109.5
Si5 C57 H57B 109.5
H57A C57 H57B 109.5
Si5 C57 H57C 109.5
H57A C57 H57C 109.5
H57B C57 H57C 109.5
Si6 C58 H58A 109.5
Si6 C58 H58B 109.5
H58A C58 H58B 109.5
Si6 C58 H58C 109.5
H58A C58 H58C 109.5
H58B C58 H58C 109.5
Si6 C59 H59A 109.5
Si6 C59 H59B 109.5
H59A C59 H59B 109.5
Si6 C59 H59C 109.5
H59A C59 H59C 109.5
H59B C59 H59C 109.5
Si6 C60 H60A 109.5
Si6 C60 H60B 109.5
H60A C60 H60B 109.5
Si6 C60 H60C 109.5
H60A C60 H60C 109.5
H60B C60 H60C 109.5
Si7 C61 H61A 109.5
Si7 C61 H61B 109.5
H61A C61 H61B 109.5
Si7 C61 H61C 109.5
H61A C61 H61C 109.5
H61B C61 H61C 109.5
Si7 C62 H62A 109.5
Si7 C62 H62B 109.5
H62A C62 H62B 109.5
Si7 C62 H62C 109.5
H62A C62 H62C 109.5
H62B C62 H62C 109.5
Si7 C63 H63A 109.5
Si7 C63 H63B 109.5
H63A C63 H63B 109.5
Si7 C63 H63C 109.5
H63A C63 H63C 109.5
H63B C63 H63C 109.5
Si8 C64 H64A 109.5
Si8 C64 H64B 109.5
H64A C64 H64B 109.5
Si8 C64 H64C 109.5
H64A C64 H64C 109.5
H64B C64 H64C 109.5
Si8 C65 H65A 109.5
Si8 C65 H65B 109.5
H65A C65 H65B 109.5
Si8 C65 H65C 109.5
H65A C65 H65C 109.5
H65B C65 H65C 109.5
Si8 C66 H66A 109.5
Si8 C66 H66B 109.5
H66A C66 H66B 109.5
Si8 C66 H66C 109.5
H66A C66 H66C 109.5
H66B C66 H66C 109.5
C1 N1 C4 126.86(17)
C1 N1 C2 113.38(16)
C4 N1 C2 118.00(16)
C1 N2 C13 127.88(17)
C1 N2 C3 113.44(16)
C13 N2 C3 118.45(16)
Si1 N3 Si2 121.79(10)
Si1 N3 Co1 118.14(10)
Si2 N3 Co1 117.68(10)
Si3 N4 Si4 120.98(10)
Si3 N4 Co1 118.71(10)
Si4 N4 Co1 119.10(10)
C34 N5 C37 127.69(16)
C34 N5 C35 113.45(16)
C37 N5 C35 118.40(16)
C34 N6 C46 126.64(17)
C34 N6 C36 113.27(17)
C46 N6 C36 119.56(16)
Si5 N7 Si6 119.83(10)
Si5 N7 Co2 115.55(9)
Si6 N7 Co2 122.68(10)
Si8 N8 Si7 121.93(10)
Si8 N8 Co2 115.42(9)
Si7 N8 Co2 121.18(9)
N3 Si1 C24 110.39(11)
N3 Si1 C23 115.26(14)
C24 Si1 C23 104.02(18)
N3 Si1 C22 113.10(15)
C24 Si1 C22 109.37(15)
C23 Si1 C22 104.12(19)
N3 Si2 C26 111.56(12)
N3 Si2 C27 112.05(11)
C26 Si2 C27 107.80(13)
N3 Si2 C25 114.42(12)
C26 Si2 C25 105.98(15)
C27 Si2 C25 104.51(14)
N4 Si3 C29 112.55(13)
N4 Si3 C30 111.41(11)
C29 Si3 C30 107.65(16)
N4 Si3 C28 114.23(13)
C29 Si3 C28 105.61(17)
C30 Si3 C28 104.83(15)
N4 Si4 C31 110.28(11)
N4 Si4 C32 114.48(11)
C31 Si4 C32 109.39(14)
N4 Si4 C33 114.65(13)
C31 Si4 C33 104.46(16)
C32 Si4 C33 102.89(14)
N7 Si5 C56 109.50(10)
N7 Si5 C57 114.60(11)
C56 Si5 C57 105.51(13)
N7 Si5 C55 113.13(11)
C56 Si5 C55 109.63(12)
C57 Si5 C55 104.07(12)
N7 Si6 C59 112.46(10)
N7 Si6 C58 114.35(10)
C59 Si6 C58 105.42(12)
N7 Si6 C60 112.11(11)
C59 Si6 C60 107.08(13)
C58 Si6 C60 104.76(12)
N8 Si7 C62 111.73(10)
N8 Si7 C61 112.19(11)
C62 Si7 C61 108.57(11)
N8 Si7 C63 113.62(10)
C62 Si7 C63 104.95(11)
C61 Si7 C63 105.29(12)
N8 Si8 C66 109.47(10)
N8 Si8 C64 114.97(11)
C66 Si8 C64 103.55(13)
N8 Si8 C65 113.85(12)
C66 Si8 C65 110.54(12)
C64 Si8 C65 103.89(14)
N4 Co1 N3 122.55(7)
N4 Co1 C1 122.33(7)
N3 Co1 C1 115.13(7)
N8 Co2 N7 121.62(7)
N8 Co2 C34 118.55(7)
N7 Co2 C34 119.83(7)

loop_
_geom_bond_atom_site_label_1
_geom_bond_atom_site_label_2
_geom_bond_distance
C1 N2 1.345(2)
C1 N1 1.347(2)
C1 Co1 2.1270(19)
C2 N1 1.481(3)
C2 C3 1.516(3)
C2 H2A 0.9900
C2 H2B 0.9900
C3 N2 1.479(3)
C3 H3A 0.9900
C3 H3B 0.9900
C4 C9 1.401(3)
C4 C5 1.401(3)
C4 N1 1.438(3)
C5 C6 1.389(3)
C5 C10 1.504(3)
C6 C7 1.385(3)
C6 H6 0.9500
C7 C8 1.382(4)
C7 C11 1.511(3)
C8 C9 1.388(3)
C8 H8 0.9500
C9 C12 1.501(3)
C10 H10A 0.9800
C10 H10B 0.9800
C10 H10C 0.9800
C11 H11A 0.9800
C11 H11B 0.9800
C11 H11C 0.9800
C12 H12A 0.9800
C12 H12B 0.9800
C12 H12C 0.9800
C13 C14 1.393(3)
C13 C18 1.400(3)
C13 N2 1.438(3)
C14 C15 1.396(3)
C14 C19 1.501(3)
C15 C16 1.382(4)
C15 H15 0.9500
C16 C17 1.381(4)
C16 C20 1.519(3)
C17 C18 1.391(3)
C17 H17 0.9500
C18 C21 1.507(3)
C19 H19A 0.9800
C19 H19B 0.9800
C19 H19C 0.9800
C20 H20A 0.9800
C20 H20B 0.9800
C20 H20C 0.9800
C21 H21A 0.9800
C21 H21B 0.9800
C21 H21C 0.9800
C22 Si1 1.883(3)
C22 H22A 0.9800
C22 H22B 0.9800
C22 H22C 0.9800
C23 Si1 1.882(3)
C23 H23A 0.9800
C23 H23B 0.9800
C23 H23C 0.9800
C24 Si1 1.867(3)
C24 H24A 0.9800
C24 H24B 0.9800
C24 H24C 0.9800
C25 Si2 1.875(3)
C25 H25A 0.9800
C25 H25B 0.9800
C25 H25C 0.9800
C26 Si2 1.866(3)
C26 H26A 0.9800
C26 H26B 0.9800
C26 H26C 0.9800
C27 Si2 1.872(3)
C27 H27A 0.9800
C27 H27B 0.9800
C27 H27C 0.9800
C28 Si3 1.889(3)
C28 H28A 0.9800
C28 H28B 0.9800
C28 H28C 0.9800
C29 Si3 1.871(3)
C29 H29A 0.9800
C29 H29B 0.9800
C29 H29C 0.9800
C30 Si3 1.873(3)
C30 H30A 0.9800
C30 H30B 0.9800
C30 H30C 0.9800
C31 Si4 1.866(3)
C31 H31A 0.9800
C31 H31B 0.9800
C31 H31C 0.9800
C32 Si4 1.878(3)
C32 H32A 0.9800
C32 H32B 0.9800
C32 H32C 0.9800
C33 Si4 1.878(3)
C33 H33A 0.9800
C33 H33B 0.9800
C33 H33C 0.9800
C34 N5 1.344(2)
C34 N6 1.346(2)
C34 Co2 2.1407(19)
C35 N5 1.482(2)
C35 C36 1.515(3)
C35 H35A 0.9900
C35 H35B 0.9900
C36 N6 1.480(3)
C36 H36A 0.9900
C36 H36B 0.9900
C37 C42 1.398(3)
C37 C38 1.400(3)
C37 N5 1.436(2)
C38 C39 1.393(3)
C38 C43 1.505(3)
C39 C40 1.400(3)
C39 H39 0.9500
C40 C41 1.380(3)
C40 C44 1.506(3)
C41 C42 1.387(3)
C41 H41 0.9500
C42 C45 1.515(3)
C43 H43A 0.9800
C43 H43B 0.9800
C43 H43C 0.9800
C44 H44A 0.9800
C44 H44B 0.9800
C44 H44C 0.9800
C45 H45A 0.9800
C45 H45B 0.9800
C45 H45C 0.9800
C46 C47 1.401(3)
C46 C51 1.404(3)
C46 N6 1.431(3)
C47 C48 1.387(3)
C47 C52 1.501(3)
C48 C49 1.389(3)
C48 H48 0.9500
C49 C50 1.390(3)
C49 C53 1.506(3)
C50 C51 1.383(3)
C50 H50 0.9500
C51 C54 1.507(3)
C52 H52A 0.9800
C52 H52B 0.9800
C52 H52C 0.9800
C53 H53A 0.9800
C53 H53B 0.9800
C53 H53C 0.9800
C54 H54A 0.9800
C54 H54B 0.9800
C54 H54C 0.9800
C55 Si5 1.878(2)
C55 H55A 0.9800
C55 H55B 0.9800
C55 H55C 0.9800
C56 Si5 1.868(3)
C56 H56A 0.9800
C56 H56B 0.9800
C56 H56C 0.9800
C57 Si5 1.877(2)
C57 H57A 0.9800
C57 H57B 0.9800
C57 H57C 0.9800
C58 Si6 1.884(2)
C58 H58A 0.9800
C58 H58B 0.9800
C58 H58C 0.9800
C59 Si6 1.865(3)
C59 H59A 0.9800
C59 H59B 0.9800
C59 H59C 0.9800
C60 Si6 1.885(3)
C60 H60A 0.9800
C60 H60B 0.9800
C60 H60C 0.9800
C61 Si7 1.877(2)
C61 H61A 0.9800
C61 H61B 0.9800
C61 H61C 0.9800
C62 Si7 1.871(2)
C62 H62A 0.9800
C62 H62B 0.9800
C62 H62C 0.9800
C63 Si7 1.887(2)
C63 H63A 0.9800
C63 H63B 0.9800
C63 H63C 0.9800
C64 Si8 1.878(3)
C64 H64A 0.9800
C64 H64B 0.9800
C64 H64C 0.9800
C65 Si8 1.881(3)
C65 H65A 0.9800
C65 H65B 0.9800
C65 H65C 0.9800
C66 Si8 1.868(3)
C66 H66A 0.9800
C66 H66B 0.9800
C66 H66C 0.9800
N3 Si1 1.712(2)
N3 Si2 1.7153(19)
N3 Co1 1.9505(17)
N4 Si3 1.7180(19)
N4 Si4 1.7189(19)
N4 Co1 1.9503(17)
N7 Si5 1.7184(18)
N7 Si6 1.7192(18)
N7 Co2 1.9549(16)
N8 Si8 1.7136(18)
N8 Si7 1.7208(18)
N8 Co2 1.9510(16)

loop_
_geom_torsion_atom_site_label_1
_geom_torsion_atom_site_label_2
_geom_torsion_atom_site_label_3
_geom_torsion_atom_site_label_4
_geom_torsion
N1 C2 C3 N2 14.5(2)
C9 C4 C5 C6 -5.6(3)
N1 C4 C5 C6 179.46(18)
C9 C4 C5 C10 174.24(19)
N1 C4 C5 C10 -0.7(3)
C4 C5 C6 C7 0.2(3)
C10 C5 C6 C7 -179.7(2)
C5 C6 C7 C8 4.2(3)
C5 C6 C7 C11 -174.5(2)
C6 C7 C8 C9 -3.3(3)
C11 C7 C8 C9 175.4(2)
C7 C8 C9 C4 -1.8(3)
C7 C8 C9 C12 176.8(2)
C5 C4 C9 C8 6.4(3)
N1 C4 C9 C8 -178.68(18)
C5 C4 C9 C12 -172.2(2)
N1 C4 C9 C12 2.8(3)
C18 C13 C14 C15 -5.2(3)
N2 C13 C14 C15 -178.72(19)
C18 C13 C14 C19 173.6(2)
N2 C13 C14 C19 0.1(3)
C13 C14 C15 C16 0.3(3)
C19 C14 C15 C16 -178.6(2)
C14 C15 C16 C17 3.8(4)
C14 C15 C16 C20 -175.7(2)
C15 C16 C17 C18 -3.0(4)
C20 C16 C17 C18 176.4(2)
C16 C17 C18 C13 -1.7(3)
C16 C17 C18 C21 174.8(2)
C14 C13 C18 C17 5.9(3)
N2 C13 C18 C17 179.48(19)
C14 C13 C18 C21 -170.5(2)
N2 C13 C18 C21 3.1(3)
N5 C35 C36 N6 14.5(2)
C42 C37 C38 C39 -5.4(3)
N5 C37 C38 C39 -179.53(18)
C42 C37 C38 C43 174.95(19)
N5 C37 C38 C43 0.8(3)
C37 C38 C39 C40 -0.6(3)
C43 C38 C39 C40 179.05(19)
C38 C39 C40 C41 5.0(3)
C38 C39 C40 C44 -171.7(2)
C39 C40 C41 C42 -3.7(3)
C44 C40 C41 C42 173.0(2)
C40 C41 C42 C37 -2.0(3)
C40 C41 C42 C45 176.8(2)
C38 C37 C42 C41 6.7(3)
N5 C37 C42 C41 -179.10(18)
C38 C37 C42 C45 -172.2(2)
N5 C37 C42 C45 2.1(3)
C51 C46 C47 C48 -5.7(3)
N6 C46 C47 C48 178.85(18)
C51 C46 C47 C52 173.89(19)
N6 C46 C47 C52 -1.6(3)
C46 C47 C48 C49 0.5(3)
C52 C47 C48 C49 -179.1(2)
C47 C48 C49 C50 3.5(3)
C47 C48 C49 C53 -178.2(2)
C48 C49 C50 C51 -2.6(3)
C53 C49 C50 C51 179.1(2)
C49 C50 C51 C46 -2.4(3)
C49 C50 C51 C54 175.6(2)
C47 C46 C51 C50 6.6(3)
N6 C46 C51 C50 -177.89(18)
C47 C46 C51 C54 -171.3(2)
N6 C46 C51 C54 4.2(3)
N2 C1 N1 C4 171.00(19)
Co1 C1 N1 C4 -12.8(3)
N2 C1 N1 C2 6.6(2)
Co1 C1 N1 C2 -177.28(15)
C9 C4 N1 C1 117.2(2)
C5 C4 N1 C1 -67.7(3)
C9 C4 N1 C2 -79.0(2)
C5 C4 N1 C2 96.1(2)
C3 C2 N1 C1 -13.9(3)
C3 C2 N1 C4 -179.80(19)
N1 C1 N2 C13 178.6(2)
Co1 C1 N2 C13 2.4(3)
N1 C1 N2 C3 4.2(2)
Co1 C1 N2 C3 -172.02(15)
C14 C13 N2 C1 -85.1(3)
C18 C13 N2 C1 101.2(3)
C14 C13 N2 C3 89.1(3)
C18 C13 N2 C3 -84.6(2)
C2 C3 N2 C1 -12.5(3)
C2 C3 N2 C13 172.6(2)
N6 C34 N5 C37 177.10(19)
Co2 C34 N5 C37 -2.5(3)
N6 C34 N5 C35 5.1(2)
Co2 C34 N5 C35 -174.51(14)
C42 C37 N5 C34 108.0(2)
C38 C37 N5 C34 -77.6(3)
C42 C37 N5 C35 -80.3(2)
C38 C37 N5 C35 94.0(2)
C36 C35 N5 C34 -13.0(2)
C36 C35 N5 C37 174.16(18)
N5 C34 N6 C46 177.20(19)
Co2 C34 N6 C46 -3.2(3)
N5 C34 N6 C36 5.7(2)
Co2 C34 N6 C36 -174.66(15)
C47 C46 N6 C34 -76.5(3)
C51 C46 N6 C34 107.9(2)
C47 C46 N6 C36 94.5(2)
C51 C46 N6 C36 -81.1(2)
C35 C36 N6 C34 -13.4(2)
C35 C36 N6 C46 174.43(19)
Si2 N3 Si1 C24 169.26(15)
Co1 N3 Si1 C24 -28.71(17)
Si2 N3 Si1 C23 51.8(2)
Co1 N3 Si1 C23 -146.17(18)
Si2 N3 Si1 C22 -67.83(18)
Co1 N3 Si1 C22 94.19(16)
Si1 N3 Si2 C26 66.20(17)
Co1 N3 Si2 C26 -95.91(15)
Si1 N3 Si2 C27 -172.83(13)
Co1 N3 Si2 C27 25.06(15)
Si1 N3 Si2 C25 -54.10(19)
Co1 N3 Si2 C25 143.80(15)
Si4 N4 Si3 C29 62.07(19)
Co1 N4 Si3 C29 -105.25(17)
Si4 N4 Si3 C30 -176.90(13)
Co1 N4 Si3 C30 15.77(15)
Si4 N4 Si3 C28 -58.35(18)
Co1 N4 Si3 C28 134.32(15)
Si3 N4 Si4 C31 161.14(14)
Co1 N4 Si4 C31 -31.58(16)
Si3 N4 Si4 C32 -75.01(16)
Co1 N4 Si4 C32 92.27(14)
Si3 N4 Si4 C33 43.59(18)
Co1 N4 Si4 C33 -149.13(15)
Si6 N7 Si5 C56 160.28(12)
Co2 N7 Si5 C56 -35.15(14)
Si6 N7 Si5 C57 41.97(16)
Co2 N7 Si5 C57 -153.45(12)
Si6 N7 Si5 C55 -77.13(14)
Co2 N7 Si5 C55 87.45(13)
Si5 N7 Si6 C59 176.93(12)
Co2 N7 Si6 C59 13.49(15)
Si5 N7 Si6 C58 -62.87(15)
Co2 N7 Si6 C58 133.69(12)
Si5 N7 Si6 C60 56.19(15)
Co2 N7 Si6 C60 -107.25(13)
Si8 N8 Si7 C62 -176.15(11)
Co2 N8 Si7 C62 18.29(14)
Si8 N8 Si7 C61 61.66(15)
Co2 N8 Si7 C61 -103.90(13)
Si8 N8 Si7 C63 -57.63(15)
Co2 N8 Si7 C63 136.81(12)
Si7 N8 Si8 C66 166.04(13)
Co2 N8 Si8 C66 -27.62(14)
Si7 N8 Si8 C64 50.01(16)
Co2 N8 Si8 C64 -143.65(12)
Si7 N8 Si8 C65 -69.69(15)
Co2 N8 Si8 C65 96.64(13)
